data_2012739
loop_
_publ_author_name
'Bennazha, J.'
'El-Maadi, A.'
'Boukhari, Ali'
'Holt, Elizabeth M.'

_publ_section_title
;
 NaMn~6~(P~2~O~7~)~2~(P~3~O~10~) and KCd~6~(P~2~O~7~)~2~(P~3~O~10~)
;
_journal_issue 6
_journal_name_full 'Acta Crystallographica Section C'
_journal_page_first i76
_journal_page_last i78
_journal_paper_doi 10.1107/S0108270102006753
_journal_volume 58
_journal_year 2002
_chemical_formula_moiety 'Cd6 K O24 P7'
_chemical_formula_structural 'K Cd6 (P2 O7)2 (P3 O10)'
_chemical_formula_sum 'Cd6 K O24 P7'
_chemical_formula_weight 1314.29
_chemical_name_common
;
Potassium hexacadmium bis(diphosphate) triphosphate
;
_chemical_name_systematic
;
Potassium hexacadmium bis(diphosphate) triphosphate
;
_space_group_IT_number 11
_symmetry_cell_setting monoclinic
_symmetry_space_group_name_Hall '-P 2yb'
_symmetry_space_group_name_H-M 'P 1 21/m 1'
_atom_sites_solution_primary direct
_atom_sites_solution_secondary difmap
_cell_angle_alpha 90
_cell_angle_beta 107.11(2)
_cell_angle_gamma 90
_cell_formula_units_Z 2
_cell_length_a 5.4790(10)
_cell_length_b 27.112(6)
_cell_length_c 6.7690(10)
_cell_measurement_reflns_used 19
_cell_measurement_temperature 293(2)
_cell_measurement_theta_max 11.35
_cell_measurement_theta_min 4.26
_cell_volume 961.0(3)
_computing_cell_refinement XSCANS
_computing_data_collection 'XSCANS (Siemens, 1991)'
_computing_data_reduction XSCANS
_computing_molecular_graphics 'Please provide missing details'
_computing_structure_refinement 'SHELXL97 (Sheldrick, 1997)'
_computing_structure_solution 'SHELXS97 (Sheldrick, 1990)'
_diffrn_ambient_temperature 293(2)
_diffrn_measured_fraction_theta_full 0.994
_diffrn_measured_fraction_theta_max 0.994
_diffrn_measurement_device_type 'Syntex P4 four-circle'
_diffrn_measurement_method \q/2\q
_diffrn_radiation_monochromator graphite
_diffrn_radiation_source 'fine-focus sealed tube'
_diffrn_radiation_type MoK\a
_diffrn_radiation_wavelength 0.71073
_diffrn_reflns_av_R_equivalents 0.061
_diffrn_reflns_av_sigmaI/netI 0.046
_diffrn_reflns_limit_h_max 1
_diffrn_reflns_limit_h_min -7
_diffrn_reflns_limit_k_max 38
_diffrn_reflns_limit_k_min -1
_diffrn_reflns_limit_l_max 9
_diffrn_reflns_limit_l_min -9
_diffrn_reflns_number 3802
_diffrn_reflns_theta_full 30.04
_diffrn_reflns_theta_max 30.04
_diffrn_reflns_theta_min 3.01
_diffrn_standards_decay_% 0
_diffrn_standards_interval_count 97
_diffrn_standards_number 3
_exptl_absorpt_coefficient_mu 7.446
_exptl_absorpt_correction_T_max 0.475
_exptl_absorpt_correction_T_min 0.422
_exptl_absorpt_correction_type '\y scan'
_exptl_absorpt_process_details '(XEMP; Siemens, 1991)'
_exptl_crystal_colour colourless
_exptl_crystal_density_diffrn 4.542
_exptl_crystal_density_meas ?
_exptl_crystal_density_method 'not measured'
_exptl_crystal_description chunk
_exptl_crystal_F_000 1208
_exptl_crystal_size_max 0.1
_exptl_crystal_size_mid 0.1
_exptl_crystal_size_min 0.1
_refine_diff_density_max 0.03
_refine_diff_density_min -0.02
_refine_ls_extinction_coef 0.0312(14)
_refine_ls_extinction_expression Fc^*^=kFc[1+0.001xFc^2^\l^3^/sin(2\q)]^-1/4^
_refine_ls_extinction_method 'SHELXL97 (Sheldrick, 1997)'
_refine_ls_goodness_of_fit_ref 1.005
_refine_ls_hydrogen_treatment none
_refine_ls_matrix_type full
_refine_ls_number_parameters 179
_refine_ls_number_reflns 2866
_refine_ls_number_restraints 0
_refine_ls_restrained_S_all 1.005
_refine_ls_R_factor_all 0.048
_refine_ls_R_factor_gt 0.040
_refine_ls_shift/su_max 0.001
_refine_ls_shift/su_mean 0.000
_refine_ls_structure_factor_coef Fsqd
_refine_ls_weighting_details 'calc w = 1/[\s^2^(Fo^2^)+(0.1P)^2^] where P=(Fo^2^+2F^c^)/3'
_refine_ls_weighting_scheme calc
_refine_ls_wR_factor_gt 0.117
_refine_ls_wR_factor_ref 0.124
_reflns_number_gt 2575
_reflns_number_total 2866
_reflns_threshold_expression I>2\s(I)
_cod_data_source_file br1364.cif
_cod_data_source_block II
_cod_depositor_comments
;
The following automatic conversions were performed:

'_exptl_crystal_density_meas' value 'not measured' was changed to '?'
- the value is perceived as not measured.

Automatic conversion script
Id: cif_fix_values 3008 2015-01-20 13:52:24Z robertas 
;
_cod_original_sg_symbol_H-M 'P 21/m'
_cod_database_code 2012739
_cod_database_fobs_code 2012739

loop_
_symmetry_equiv_pos_as_xyz
'x, y, z'
'-x, y+1/2, -z'
'-x, -y, -z'
'x, -y-1/2, z'

loop_
_atom_site_label
_atom_site_fract_x
_atom_site_fract_y
_atom_site_fract_z
_atom_site_U_iso_or_equiv
_atom_site_adp_type
_atom_site_calc_flag
_atom_site_refinement_flags
_atom_site_occupancy
_atom_site_disorder_assembly
_atom_site_disorder_group
_atom_site_type_symbol
Cd1 0.21476(7) 0.401065(14) 0.07936(5) 0.01012(15) Uani d . 1 . . Cd
Cd2 -0.10831(7) 0.316993(14) -0.29375(6) 0.01007(15) Uani d . 1 . . Cd
Cd3 -0.18227(7) 0.456654(15) 0.31341(5) 0.01075(15) Uani d . 1 . . Cd
K1 0.2879(4) 0.2500 0.3631(3) 0.0266(4) Uani d S 1 . . K
P1 -0.5288(3) 0.2500 -0.1049(3) 0.0079(3) Uani d S 1 . . P
O11 -0.8080(10) 0.2500 -0.2252(8) 0.0098(10) Uani d S 1 . . O
O13 -0.3447(10) 0.2500 -0.2337(8) 0.0109(10) Uani d S 1 . . O
O14 -0.4861(7) 0.29599(15) 0.0434(6) 0.0126(7) Uani d . 1 . . O
P2 -0.2451(2) 0.33017(5) 0.17738(19) 0.0079(3) Uani d . 1 . . P
O21 -0.0561(7) 0.33212(16) 0.0509(6) 0.0117(7) Uani d . 1 . . O
O22 -0.3768(8) 0.37833(15) 0.1914(6) 0.0122(7) Uani d . 1 . . O
O23 -0.1360(9) 0.30321(16) 0.3791(6) 0.0162(8) Uani d . 1 . . O
P3 0.6729(2) 0.60837(5) 0.39189(19) 0.0083(3) Uani d . 1 . . P
O31 0.8494(7) 0.59582(16) 0.6056(6) 0.0121(8) Uani d . 1 . . O
O32 0.8272(8) 0.62120(16) 0.2444(6) 0.0136(8) Uani d . 1 . . O
O33 0.4811(9) 0.64668(19) 0.3980(7) 0.0241(10) Uani d . 1 . . O
O34 0.5386(9) 0.55736(18) 0.3061(7) 0.0213(9) Uani d . 1 . . O
P4 0.2908(2) 0.52490(5) 0.20808(19) 0.0080(3) Uani d . 1 . . P
O41 0.1374(7) 0.54910(15) 0.0079(6) 0.0105(7) Uani d . 1 . . O
O42 0.4073(7) 0.47592(15) 0.1744(6) 0.0120(7) Uani d . 1 . . O
O43 0.1384(8) 0.52033(17) 0.3621(6) 0.0138(8) Uani d . 1 . . O

loop_
_atom_site_aniso_label
_atom_site_aniso_U_11
_atom_site_aniso_U_22
_atom_site_aniso_U_33
_atom_site_aniso_U_12
_atom_site_aniso_U_13
_atom_site_aniso_U_23
Cd1 0.0104(2) 0.0082(2) 0.0111(2) -0.00023(13) 0.00208(14) -0.00173(12)
Cd2 0.0113(2) 0.0075(2) 0.0108(2) -0.00068(13) 0.00228(14) -0.00017(12)
Cd3 0.0105(2) 0.0103(2) 0.0105(2) 0.00100(13) 0.00159(15) -0.00161(13)
K1 0.0191(9) 0.0385(13) 0.0216(9) 0.000 0.0051(7) 0.000
P1 0.0083(7) 0.0047(8) 0.0097(7) 0.000 0.0014(6) 0.000
O11 0.006(2) 0.008(2) 0.012(2) 0.000 -0.0036(18) 0.000
O13 0.016(2) 0.005(2) 0.015(2) 0.000 0.010(2) 0.000
O14 0.0119(16) 0.0060(17) 0.0192(17) -0.0026(14) 0.0035(14) -0.0054(14)
P2 0.0100(5) 0.0038(6) 0.0092(5) 0.0000(4) 0.0018(4) -0.0004(4)
O21 0.0129(17) 0.0133(19) 0.0101(15) -0.0027(15) 0.0052(13) -0.0016(14)
O22 0.0131(17) 0.0036(17) 0.0196(17) 0.0016(14) 0.0041(14) -0.0027(13)
O23 0.026(2) 0.0100(19) 0.0130(16) 0.0062(17) 0.0063(15) 0.0019(15)
P3 0.0084(5) 0.0067(6) 0.0088(5) -0.0002(4) 0.0007(4) 0.0009(4)
O31 0.0121(17) 0.016(2) 0.0067(14) 0.0021(14) 0.0000(13) 0.0004(13)
O32 0.0181(18) 0.0091(19) 0.0137(16) -0.0063(15) 0.0048(15) -0.0028(14)
O33 0.023(2) 0.026(3) 0.022(2) 0.018(2) 0.0061(17) 0.0075(19)
O34 0.019(2) 0.014(2) 0.026(2) -0.0095(17) -0.0012(17) -0.0010(17)
P4 0.0090(5) 0.0057(6) 0.0081(5) -0.0004(5) 0.0007(4) 0.0002(4)
O41 0.0110(16) 0.0098(18) 0.0097(15) 0.0031(14) 0.0013(13) 0.0017(13)
O42 0.0105(16) 0.0044(17) 0.0194(17) 0.0025(14) 0.0019(14) -0.0005(14)
O43 0.0143(17) 0.016(2) 0.0124(16) -0.0025(15) 0.0061(14) -0.0032(15)

loop_
_atom_type_symbol
_atom_type_description
_atom_type_scat_dispersion_real
_atom_type_scat_dispersion_imag
_atom_type_scat_source
O O 0.0106 0.0060 'International Tables Vol C Tables 4.2.6.8 and 6.1.1.4'
P P 0.1023 0.0942 'International Tables Vol C Tables 4.2.6.8 and 6.1.1.4'
K K 0.2009 0.2494 'International Tables Vol C Tables 4.2.6.8 and 6.1.1.4'
Cd Cd -0.8075 1.2024 'International Tables Vol C Tables 4.2.6.8 and 6.1.1.4'

loop_
_geom_angle_atom_site_label_1
_geom_angle_atom_site_label_2
_geom_angle_atom_site_label_3
_geom_angle_site_symmetry_1
_geom_angle_site_symmetry_3
_geom_angle
_geom_angle_publ_flag
O32 Cd1 O22 3_665 1_655 93.59(15) no
O32 Cd1 O31 3_665 3_666 160.28(15) no
O22 Cd1 O31 1_655 3_666 96.23(14) no
O32 Cd1 O41 3_665 3_565 94.09(15) no
O22 Cd1 O41 1_655 3_565 159.76(15) no
O31 Cd1 O41 3_666 3_565 82.43(14) no
O32 Cd1 O42 3_665 . 115.07(15) no
O22 Cd1 O42 1_655 . 79.40(14) no
O31 Cd1 O42 3_666 . 83.61(15) no
O41 Cd1 O42 3_565 . 80.38(14) no
O32 Cd1 O21 3_665 . 79.86(14) no
O22 Cd1 O21 1_655 . 110.69(15) no
O31 Cd1 O21 3_666 . 80.68(14) no
O41 Cd1 O21 3_565 . 89.10(15) no
O42 Cd1 O21 . . 162.12(14) no
O33 Cd2 O23 3_565 1_554 88.32(17) no
O33 Cd2 O32 3_565 3_665 104.34(18) no
O23 Cd2 O32 1_554 3_665 96.77(16) no
O33 Cd2 O21 3_565 . 94.15(16) no
O23 Cd2 O21 1_554 . 176.90(15) no
O32 Cd2 O21 3_665 . 80.80(14) no
O33 Cd2 O13 3_565 . 83.88(18) no
O23 Cd2 O13 1_554 . 99.51(17) no
O32 Cd2 O13 3_665 . 161.98(17) no
O21 Cd2 O13 . . 82.65(16) no
O33 Cd2 O11 3_565 1_655 157.44(17) no
O23 Cd2 O11 1_554 1_655 84.64(17) no
O32 Cd2 O11 3_665 1_655 97.77(15) no
O21 Cd2 O11 . 1_655 93.74(16) no
O13 Cd2 O11 . 1_655 76.22(15) no
O43 Cd3 O42 3_566 1_455 98.81(15) no
O43 Cd3 O31 3_566 3_666 95.30(15) no
O42 Cd3 O31 1_455 3_666 153.59(15) no
O43 Cd3 O41 3_566 3_565 162.87(16) no
O42 Cd3 O41 1_455 3_565 89.53(14) no
O31 Cd3 O41 3_666 3_565 83.18(14) no
O43 Cd3 O22 3_566 . 119.55(15) no
O42 Cd3 O22 1_455 . 76.84(14) no
O31 Cd3 O22 3_666 . 76.79(14) no
O41 Cd3 O22 3_565 . 76.84(14) no
O43 Cd3 O43 3_566 . 78.60(15) no
O42 Cd3 O43 1_455 . 119.53(15) no
O31 Cd3 O43 3_666 . 85.05(16) no
O41 Cd3 O43 3_565 . 84.26(14) no
O22 Cd3 O43 . . 155.08(14) no
O23 K1 O23 4_565 . 63.0(2) no
O23 K1 O13 4_565 1_656 108.95(14) no
O23 K1 O13 . 1_656 108.95(14) no
O23 K1 O11 4_565 1_656 65.33(12) no
O23 K1 O11 . 1_656 65.33(12) no
O13 K1 O11 1_656 1_656 51.69(15) no
O23 K1 O14 4_565 4_665 109.57(13) no
O23 K1 O14 . 4_665 139.53(13) no
O13 K1 O14 1_656 4_665 110.82(13) no
O11 K1 O14 1_656 4_665 151.68(10) no
O23 K1 O14 4_565 1_655 139.53(13) no
O23 K1 O14 . 1_655 109.57(12) no
O13 K1 O14 1_656 1_655 110.82(13) no
O11 K1 O14 1_656 1_655 151.68(10) no
O14 K1 O14 4_665 1_655 48.13(15) no
O23 K1 O21 4_565 4_565 48.44(11) no
O23 K1 O21 . 4_565 92.85(13) no
O13 K1 O21 1_656 4_565 136.47(8) no
O11 K1 O21 1_656 4_565 112.23(10) no
O14 K1 O21 4_665 4_565 62.61(10) no
O14 K1 O21 1_655 4_565 95.56(11) no
O23 K1 O21 4_565 . 92.85(13) no
O23 K1 O21 . . 48.44(11) no
O13 K1 O21 1_656 . 136.47(8) no
O11 K1 O21 1_656 . 112.23(10) no
O14 K1 O21 4_665 . 95.56(11) no
O14 K1 O21 1_655 . 62.61(10) no
O21 K1 O21 4_565 . 86.13(15) no
O23 K1 O33 4_565 3_666 129.10(14) no
O23 K1 O33 . 3_666 75.11(13) no
O13 K1 O33 1_656 3_666 58.24(8) no
O11 K1 O33 1_656 3_666 71.91(10) no
O14 K1 O33 4_665 3_666 121.12(13) no
O14 K1 O33 1_655 3_666 79.84(12) no
O21 K1 O33 4_565 3_666 164.54(12) no
O21 K1 O33 . 3_666 78.64(11) no
O23 K1 O33 4_565 2_646 75.11(13) no
O23 K1 O33 . 2_646 129.10(14) no
O13 K1 O33 1_656 2_646 58.24(8) no
O11 K1 O33 1_656 2_646 71.91(10) no
O14 K1 O33 4_665 2_646 79.84(12) no
O14 K1 O33 1_655 2_646 121.12(13) no
O21 K1 O33 4_565 2_646 78.64(11) no
O21 K1 O33 . 2_646 164.54(12) no
O33 K1 O33 3_666 2_646 116.43(17) no
O11 P1 O13 . . 115.5(3) no
O11 P1 O14 . . 106.3(2) no
O13 P1 O14 . . 111.57(19) no
O11 P1 O14 . 4_565 106.3(2) no
O13 P1 O14 . 4_565 111.57(19) no
O14 P1 O14 . 4_565 104.7(3) no
P1 O14 P2 . . 137.8(3) no
O23 P2 O22 . . 115.6(2) no
O23 P2 O21 . . 111.8(2) no
O22 P2 O21 . . 114.9(2) no
O23 P2 O14 . . 105.4(2) no
O22 P2 O14 . . 101.6(2) no
O21 P2 O14 . . 106.0(2) no
O33 P3 O31 . . 112.7(3) no
O33 P3 O32 . . 113.0(3) no
O31 P3 O32 . . 110.7(2) no
O33 P3 O34 . . 111.2(3) no
O31 P3 O34 . . 104.4(2) no
O32 P3 O34 . . 104.1(2) no
P4 O34 P3 . . 151.4(4) no
O41 P4 O42 . . 113.0(2) no
O41 P4 O43 . . 112.1(2) no
O42 P4 O43 . . 111.8(2) no
O41 P4 O34 . . 108.3(2) no
O42 P4 O34 . . 101.6(3) no
O43 P4 O34 . . 109.5(2) no

loop_
_geom_bond_atom_site_label_1
_geom_bond_atom_site_label_2
_geom_bond_site_symmetry_2
_geom_bond_distance
_geom_bond_publ_flag
Cd1 O32 3_665 2.219(4) yes
Cd1 O22 1_655 2.228(4) yes
Cd1 O31 3_666 2.263(4) yes
Cd1 O41 3_565 2.286(4) yes
Cd1 O42 . 2.291(4) yes
Cd1 O21 . 2.359(4) yes
Cd2 O33 3_565 2.189(5) yes
Cd2 O23 1_554 2.207(4) yes
Cd2 O32 3_665 2.234(4) yes
Cd2 O21 . 2.302(4) yes
Cd2 O13 . 2.335(3) yes
Cd2 O11 1_655 2.403(3) yes
Cd3 O43 3_566 2.228(4) yes
Cd3 O42 1_455 2.229(4) yes
Cd3 O31 3_666 2.250(4) yes
Cd3 O41 3_565 2.265(4) yes
Cd3 O22 . 2.410(4) yes
Cd3 O43 . 2.416(4) yes
K1 O23 4_565 2.763(5) no
K1 O23 . 2.763(5) yes
K1 O13 1_656 2.875(6) yes
K1 O11 1_656 2.983(6) yes
K1 O14 4_665 3.058(4) yes
K1 O14 1_655 3.058(4) no
K1 O21 4_565 3.261(4) no
K1 O21 . 3.261(4) yes
K1 O33 3_666 3.296(6) yes
K1 O33 2_646 3.296(6) no
P1 O11 . 1.507(5) no
P1 O13 . 1.515(5) no
P1 O14 . 1.575(4) no
P1 O14 4_565 1.575(4) no
P2 O23 . 1.508(4) no
P2 O22 . 1.508(4) no
P2 O21 . 1.526(4) no
P3 O33 . 1.487(5) no
P3 O31 . 1.523(4) no
P3 O32 . 1.526(4) no
P3 O34 . 1.594(5) no
O34 P4 . 1.590(4) no
P4 O41 . 1.517(4) no
P4 O42 . 1.519(4) no
P4 O43 . 1.520(4) no
